data_2234741
loop_
_publ_author_name
'Guo, Wen-Jiao'
'Huang, Hua-Rong'
'Du, Zhi-Yun'
'Fang, Yan-Xiong'
'Zhang, Kun'

_publ_section_title
;
 1,4-Bis[4-(methoxycarbonyl)benzyl]-1<i>H</i>-1,2,4-triazol-4-ium bromide
;
_journal_coeditor_code NG5263
_journal_issue 5
_journal_name_full 'Acta Crystallographica Section E'
_journal_page_first o1553
_journal_paper_doi 10.1107/S1600536812016728
_journal_volume 68
_journal_year 2012
_chemical_formula_iupac 'C20 H20 N3 O4 +, Br -'
_chemical_formula_moiety 'C20 H20 N3 O4 +, Br -'
_chemical_formula_sum 'C20 H20 Br N3 O4'
_chemical_formula_weight 446.30
_chemical_name_systematic
;
1,4-Bis[4-(methoxycarbonyl)benzyl]-1<i>H</i>-1,2,4-triazol-4-ium bromide
;
_space_group_crystal_system orthorhombic
_space_group_IT_number 29
_space_group_name_Hall 'P 2c -2ac'
_space_group_name_H-M_alt 'P c a 21'
_symmetry_space_group_name_Hall 'P 2c -2ac'
_symmetry_space_group_name_H-M 'P c a 21'
_atom_sites_solution_hydrogens geom
_atom_sites_solution_primary direct
_atom_sites_solution_secondary difmap
_audit_creation_method SHELXL-97
_cell_angle_alpha 90.00
_cell_angle_beta 90.00
_cell_angle_gamma 90.00
_cell_formula_units_Z 4
_cell_length_a 33.6880(15)
_cell_length_b 4.7962(3)
_cell_length_c 12.3337(6)
_cell_measurement_reflns_used 3691
_cell_measurement_temperature 173(2)
_cell_measurement_theta_max 66.8607
_cell_measurement_theta_min 3.5806
_cell_volume 1992.81(18)
_computing_cell_refinement 'CrysAlis PRO (Oxford Diffraction, 2006)'
_computing_data_collection 'CrysAlis PRO (Oxford Diffraction, 2006)'
_computing_data_reduction 'CrysAlis PRO (Oxford Diffraction, 2006)'
_computing_molecular_graphics 'SHELXTL (Sheldrick, 2008)'
_computing_publication_material 'WinGX (Farrugia, 1999) and PLATON (Spek, 2009)'
_computing_structure_refinement 'SHELXL97 (Sheldrick, 2008)'
_computing_structure_solution 'SHELXS97 (Sheldrick, 2008)'
_diffrn_ambient_temperature 173(2)
_diffrn_detector_area_resol_mean 10.5058
_diffrn_measured_fraction_theta_full 0.999
_diffrn_measured_fraction_theta_max 0.999
_diffrn_measurement_device_type 'Oxford Diffraction Xcalibur Atlas Gemini Ultra'
_diffrn_measurement_method '\f and \w scans'
_diffrn_radiation_monochromator mirror
_diffrn_radiation_source 'Enhance Ultra (Cu) X-ray Source'
_diffrn_radiation_type CuK\a
_diffrn_radiation_wavelength 1.5418
_diffrn_reflns_av_R_equivalents 0.0273
_diffrn_reflns_av_sigmaI/netI 0.0283
_diffrn_reflns_limit_h_max 39
_diffrn_reflns_limit_h_min -40
_diffrn_reflns_limit_k_max 4
_diffrn_reflns_limit_k_min -5
_diffrn_reflns_limit_l_max 14
_diffrn_reflns_limit_l_min -11
_diffrn_reflns_number 6375
_diffrn_reflns_theta_full 66.91
_diffrn_reflns_theta_max 66.91
_diffrn_reflns_theta_min 4.44
_diffrn_standards_number 0
_exptl_absorpt_coefficient_mu 3.080
_exptl_absorpt_correction_T_max 0.4485
_exptl_absorpt_correction_T_min 0.3721
_exptl_absorpt_correction_type multi-scan
_exptl_absorpt_process_details
;
(ABSPACK in CrysAlis PRO; Oxford Diffraction, 2006)
;
_exptl_crystal_colour colorless
_exptl_crystal_density_diffrn 1.488
_exptl_crystal_density_method 'not measured'
_exptl_crystal_description block
_exptl_crystal_F_000 912
_exptl_crystal_size_max 0.40
_exptl_crystal_size_mid 0.32
_exptl_crystal_size_min 0.31
_refine_diff_density_max 0.372
_refine_diff_density_min -0.236
_refine_ls_abs_structure_details 'Flack (1983), 840 Friedel pairs'
_refine_ls_abs_structure_Flack 0.021(18)
_refine_ls_extinction_method none
_refine_ls_goodness_of_fit_ref 1.049
_refine_ls_hydrogen_treatment constr
_refine_ls_matrix_type full
_refine_ls_number_parameters 255
_refine_ls_number_reflns 2709
_refine_ls_number_restraints 1
_refine_ls_restrained_S_all 1.049
_refine_ls_R_factor_all 0.0300
_refine_ls_R_factor_gt 0.0271
_refine_ls_shift/su_max 0.000
_refine_ls_shift/su_mean 0.000
_refine_ls_structure_factor_coef Fsqd
_refine_ls_weighting_details 'calc w=1/[\s^2^(Fo^2^)+(0.0373P)^2^+0.0837P] where P=(Fo^2^+2Fc^2^)/3'
_refine_ls_weighting_scheme calc
_refine_ls_wR_factor_gt 0.0671
_refine_ls_wR_factor_ref 0.0693
_reflns_number_gt 2541
_reflns_number_total 2709
_reflns_threshold_expression I>2sigma(I)
_cod_data_source_file ng5263.cif
_cod_data_source_block I
_cod_database_code 2234741
_cod_database_fobs_code 2234741

loop_
_symmetry_equiv_pos_as_xyz
'x, y, z'
'-x, -y, z+1/2'
'-x+1/2, y, z+1/2'
'x+1/2, -y, z'

loop_
_atom_site_type_symbol
_atom_site_label
_atom_site_fract_x
_atom_site_fract_y
_atom_site_fract_z
_atom_site_U_iso_or_equiv
_atom_site_adp_type
_atom_site_calc_flag
_atom_site_refinement_flags
_atom_site_occupancy
_atom_site_symmetry_multiplicity
C C1 0.47864(8) 0.6564(6) 0.2417(3) 0.0375(7) Uani d . 1 1
H H1 0.4887 0.7596 0.1819 0.045 Uiso calc R 1 1
C C2 0.47240(9) 0.3718(7) 0.3756(3) 0.0452(7) Uani d . 1 1
H H2 0.4788 0.2350 0.4285 0.054 Uiso calc R 1 1
C C3 0.40894(9) 0.8422(7) 0.2458(3) 0.0480(8) Uani d . 1 1
H H3A 0.4184 0.9793 0.1917 0.058 Uiso calc R 1 1
H H3B 0.3980 0.9465 0.3083 0.058 Uiso calc R 1 1
C C4 0.37667(8) 0.6644(6) 0.1961(3) 0.0441(7) Uani d . 1 1
C C5 0.34867(10) 0.5364(9) 0.2611(3) 0.0554(9) Uani d . 1 1
H H5 0.3490 0.5665 0.3373 0.067 Uiso calc R 1 1
C C6 0.32036(11) 0.3655(9) 0.2160(3) 0.0599(10) Uani d . 1 1
H H6 0.3017 0.2741 0.2616 0.072 Uiso calc R 1 1
C C7 0.31867(9) 0.3249(7) 0.1051(3) 0.0450(7) Uani d . 1 1
C C8 0.34607(8) 0.4583(7) 0.0390(4) 0.0538(7) Uani d . 1 1
H H8 0.3449 0.4351 -0.0374 0.065 Uiso calc R 1 1
C C9 0.37509(10) 0.6255(8) 0.0851(3) 0.0533(9) Uani d . 1 1
H H9 0.3941 0.7143 0.0399 0.064 Uiso calc R 1 1
C C10 0.28761(9) 0.1331(7) 0.0608(4) 0.0518(10) Uani d . 1 1
C C11 0.26013(14) -0.0757(11) -0.0946(4) 0.0807(13) Uani d . 1 1
H H11A 0.2335 -0.0263 -0.0690 0.121 Uiso calc R 1 1
H H11B 0.2662 -0.2681 -0.0735 0.121 Uiso calc R 1 1
H H11C 0.2612 -0.0592 -0.1737 0.121 Uiso calc R 1 1
C C12 0.53934(10) 0.3639(7) 0.2875(3) 0.0456(8) Uani d . 1 1
H H12A 0.5389 0.2054 0.2361 0.055 Uiso calc R 1 1
H H12B 0.5492 0.2936 0.3580 0.055 Uiso calc R 1 1
C C13 0.56784(9) 0.5850(7) 0.2453(3) 0.0389(7) Uani d . 1 1
C C14 0.59021(9) 0.7440(7) 0.3159(3) 0.0421(7) Uani d . 1 1
H H14 0.5868 0.7241 0.3919 0.051 Uiso calc R 1 1
C C15 0.61770(9) 0.9330(7) 0.2758(3) 0.0454(7) Uani d . 1 1
H H15 0.6334 1.0398 0.3246 0.054 Uiso calc R 1 1
C C16 0.62246(8) 0.9668(7) 0.1643(3) 0.0428(7) Uani d . 1 1
C C17 0.59997(10) 0.8069(8) 0.0951(3) 0.0521(8) Uani d . 1 1
H H17 0.6030 0.8288 0.0190 0.063 Uiso calc R 1 1
C C18 0.57294(9) 0.6139(8) 0.1348(3) 0.0475(7) Uani d . 1 1
H H18 0.5580 0.5021 0.0861 0.057 Uiso calc R 1 1
C C19 0.65221(11) 1.1610(8) 0.1181(4) 0.0541(10) Uani d . 1 1
C C20 0.70101(11) 1.5049(8) 0.1569(5) 0.0781(14) Uani d . 1 1
H H20A 0.7055 1.6461 0.2130 0.117 Uiso calc R 1 1
H H20B 0.6921 1.5960 0.0901 0.117 Uiso calc R 1 1
H H20C 0.7258 1.4045 0.1429 0.117 Uiso calc R 1 1
N N1 0.44256(8) 0.6675(5) 0.2823(2) 0.0398(6) Uani d . 1 1
N N2 0.43770(8) 0.4859(7) 0.3659(2) 0.0497(8) Uani d . 1 1
N N3 0.49824(8) 0.4702(6) 0.3018(2) 0.0345(5) Uani d . 1 1
O O1 0.26382(8) 0.0139(6) 0.1165(3) 0.0724(8) Uani d . 1 1
O O2 0.28892(9) 0.1106(6) -0.0466(3) 0.0679(7) Uani d . 1 1
O O3 0.65877(9) 1.1836(7) 0.0219(3) 0.0767(10) Uani d . 1 1
O O4 0.67098(7) 1.3101(5) 0.1933(3) 0.0648(7) Uani d . 1 1
Br Br1 0.479859(9) 1.16298(6) 0.04187(3) 0.04923(11) Uani d . 1 1

loop_
_atom_site_aniso_label
_atom_site_aniso_U_11
_atom_site_aniso_U_22
_atom_site_aniso_U_33
_atom_site_aniso_U_12
_atom_site_aniso_U_13
_atom_site_aniso_U_23
C1 0.0373(15) 0.0360(17) 0.0391(17) -0.0023(11) 0.0009(12) 0.0032(13)
C2 0.0461(17) 0.051(2) 0.0381(17) -0.0054(13) -0.0026(13) 0.0080(14)
C3 0.0408(15) 0.0435(19) 0.060(2) 0.0051(13) -0.0021(15) -0.0033(15)
C4 0.0349(14) 0.0423(18) 0.0550(19) 0.0042(11) -0.0035(14) -0.0035(15)
C5 0.0490(18) 0.073(3) 0.0444(19) -0.0087(16) 0.0028(15) -0.0006(17)
C6 0.0504(18) 0.080(3) 0.050(2) -0.0217(17) 0.0059(16) 0.0001(18)
C7 0.0335(14) 0.049(2) 0.0527(19) 0.0010(12) 0.0005(13) -0.0019(15)
C8 0.0473(15) 0.070(2) 0.0442(15) -0.0054(13) 0.006(2) -0.003(2)
C9 0.0431(16) 0.066(2) 0.0507(18) -0.0115(15) 0.0083(14) 0.0001(16)
C10 0.0411(14) 0.0516(18) 0.063(3) 0.0008(13) -0.0052(17) -0.0019(19)
C11 0.083(3) 0.087(3) 0.072(3) -0.020(2) -0.022(3) -0.009(3)
C12 0.0394(16) 0.0411(18) 0.056(2) 0.0024(13) -0.0035(16) 0.0029(15)
C13 0.0333(14) 0.0384(17) 0.0450(18) 0.0048(12) -0.0016(13) 0.0034(15)
C14 0.0405(15) 0.0466(17) 0.0392(16) 0.0031(12) -0.0009(13) 0.0001(14)
C15 0.0393(15) 0.0486(19) 0.0483(18) -0.0006(12) -0.0026(13) -0.0061(15)
C16 0.0367(14) 0.0421(18) 0.0494(17) 0.0055(12) 0.0017(13) 0.0057(14)
C17 0.0513(18) 0.066(3) 0.0386(16) -0.0032(16) -0.0007(15) 0.0064(16)
C18 0.0474(17) 0.055(2) 0.0405(17) -0.0066(13) -0.0061(14) -0.0029(15)
C19 0.0439(17) 0.051(2) 0.068(3) 0.0036(14) 0.0061(18) 0.0162(19)
C20 0.0489(19) 0.049(2) 0.137(4) -0.0081(16) 0.016(2) 0.009(2)
N1 0.0370(12) 0.0420(16) 0.0402(14) -0.0050(10) -0.0018(12) -0.0007(11)
N2 0.0437(14) 0.064(2) 0.0408(16) -0.0075(13) 0.0009(12) 0.0105(14)
N3 0.0365(11) 0.0365(14) 0.0304(12) -0.0044(9) 0.0003(9) 0.0020(11)
O1 0.0623(16) 0.082(2) 0.0729(19) -0.0267(15) 0.0071(14) -0.0048(16)
O2 0.0654(16) 0.0780(19) 0.0603(16) -0.0199(14) -0.0075(14) -0.0071(15)
O3 0.0720(17) 0.087(2) 0.071(3) -0.0134(14) 0.0174(17) 0.0213(16)
O4 0.0499(13) 0.0555(16) 0.089(2) -0.0115(10) 0.0067(14) 0.0025(15)
Br1 0.06480(19) 0.04233(17) 0.04057(16) -0.00337(13) -0.0031(2) 0.0041(2)

loop_
_atom_type_symbol
_atom_type_description
_atom_type_scat_dispersion_real
_atom_type_scat_dispersion_imag
_atom_type_scat_source
C C 0.0181 0.0091 'International Tables Vol C Tables 4.2.6.8 and 6.1.1.4'
H H 0.0000 0.0000 'International Tables Vol C Tables 4.2.6.8 and 6.1.1.4'
N N 0.0311 0.0180 'International Tables Vol C Tables 4.2.6.8 and 6.1.1.4'
O O 0.0492 0.0322 'International Tables Vol C Tables 4.2.6.8 and 6.1.1.4'
Br Br -0.6763 1.2805 'International Tables Vol C Tables 4.2.6.8 and 6.1.1.4'

loop_
_geom_angle_atom_site_label_1
_geom_angle_atom_site_label_2
_geom_angle_atom_site_label_3
_geom_angle
N1 C1 N3 105.8(3)
N1 C1 H1 127.1
N3 C1 H1 127.1
N2 C2 N3 111.9(3)
N2 C2 H2 124.1
N3 C2 H2 124.1
N1 C3 C4 110.8(3)
N1 C3 H3A 109.5
C4 C3 H3A 109.5
N1 C3 H3B 109.5
C4 C3 H3B 109.5
H3A C3 H3B 108.1
C5 C4 C9 119.3(3)
C5 C4 C3 120.4(3)
C9 C4 C3 120.3(3)
C6 C5 C4 120.2(3)
C6 C5 H5 119.9
C4 C5 H5 119.9
C5 C6 C7 120.9(3)
C5 C6 H6 119.6
C7 C6 H6 119.6
C6 C7 C8 119.3(3)
C6 C7 C10 118.4(3)
C8 C7 C10 122.3(3)
C9 C8 C7 119.7(4)
C9 C8 H8 120.2
C7 C8 H8 120.2
C4 C9 C8 120.7(3)
C4 C9 H9 119.6
C8 C9 H9 119.6
O1 C10 O2 123.6(4)
O1 C10 C7 123.4(4)
O2 C10 C7 113.0(3)
O2 C11 H11A 109.5
O2 C11 H11B 109.5
H11A C11 H11B 109.5
O2 C11 H11C 109.5
H11A C11 H11C 109.5
H11B C11 H11C 109.5
N3 C12 C13 112.9(3)
N3 C12 H12A 109.0
C13 C12 H12A 109.0
N3 C12 H12B 109.0
C13 C12 H12B 109.0
H12A C12 H12B 107.8
C18 C13 C14 119.9(3)
C18 C13 C12 119.1(3)
C14 C13 C12 120.9(3)
C13 C14 C15 120.1(3)
C13 C14 H14 120.0
C15 C14 H14 120.0
C14 C15 C16 120.3(3)
C14 C15 H15 119.9
C16 C15 H15 119.9
C17 C16 C15 119.0(3)
C17 C16 C19 118.9(3)
C15 C16 C19 122.0(3)
C16 C17 C18 120.9(3)
C16 C17 H17 119.5
C18 C17 H17 119.5
C13 C18 C17 119.8(3)
C13 C18 H18 120.1
C17 C18 H18 120.1
O3 C19 O4 123.2(4)
O3 C19 C16 123.8(4)
O4 C19 C16 113.0(3)
O4 C20 H20A 109.5
O4 C20 H20B 109.5
H20A C20 H20B 109.5
O4 C20 H20C 109.5
H20A C20 H20C 109.5
H20B C20 H20C 109.5
C1 N1 N2 112.0(3)
C1 N1 C3 127.9(3)
N2 N1 C3 120.1(3)
C2 N2 N1 103.4(3)
C1 N3 C2 106.9(3)
C1 N3 C12 128.6(3)
C2 N3 C12 124.2(3)
C10 O2 C11 115.8(4)
C19 O4 C20 117.5(4)

loop_
_geom_bond_atom_site_label_1
_geom_bond_atom_site_label_2
_geom_bond_distance
C1 N1 1.316(4)
C1 N3 1.335(4)
C1 H1 0.9500
C2 N2 1.296(4)
C2 N3 1.345(4)
C2 H2 0.9500
C3 N1 1.479(4)
C3 C4 1.512(4)
C3 H3A 0.9900
C3 H3B 0.9900
C4 C5 1.382(5)
C4 C9 1.383(5)
C5 C6 1.376(5)
C5 H5 0.9500
C6 C7 1.382(5)
C6 H6 0.9500
C7 C8 1.388(5)
C7 C10 1.497(5)
C8 C9 1.386(5)
C8 H8 0.9500
C9 H9 0.9500
C10 O1 1.200(5)
C10 O2 1.331(6)
C11 O2 1.445(5)
C11 H11A 0.9800
C11 H11B 0.9800
C11 H11C 0.9800
C12 N3 1.486(5)
C12 C13 1.522(5)
C12 H12A 0.9900
C12 H12B 0.9900
C13 C18 1.381(5)
C13 C14 1.381(5)
C14 C15 1.387(5)
C14 H14 0.9500
C15 C16 1.394(5)
C15 H15 0.9500
C16 C17 1.376(5)
C16 C19 1.482(5)
C17 C18 1.388(5)
C17 H17 0.9500
C18 H18 0.9500
C19 O3 1.212(6)
C19 O4 1.331(5)
C20 O4 1.449(4)
C20 H20A 0.9800
C20 H20B 0.9800
C20 H20C 0.9800
N1 N2 1.359(4)

loop_
_geom_hbond_atom_site_label_D
_geom_hbond_atom_site_label_H
_geom_hbond_atom_site_label_A
_geom_hbond_site_symmetry_A
_geom_hbond_distance_DH
_geom_hbond_distance_HA
_geom_hbond_distance_DA
_geom_hbond_angle_DHA
_geom_hbond_publ_flag
C1 H1 Br1 . 0.95 2.61 3.461(3) 149.2 y
C3 H3A Br1 . 0.99 2.91 3.795(4) 149.2 y
C2 H2 Br1 2_665 0.95 2.75 3.657(3) 160.9 y

loop_
_geom_torsion_atom_site_label_1
_geom_torsion_atom_site_label_2
_geom_torsion_atom_site_label_3
_geom_torsion_atom_site_label_4
_geom_torsion
N1 C3 C4 C5 84.0(4)
N1 C3 C4 C9 -95.3(4)
C9 C4 C5 C6 2.0(6)
C3 C4 C5 C6 -177.3(3)
C4 C5 C6 C7 -1.8(6)
C5 C6 C7 C8 0.2(6)
C5 C6 C7 C10 179.1(3)
C6 C7 C8 C9 1.2(5)
C10 C7 C8 C9 -177.6(3)
C5 C4 C9 C8 -0.6(6)
C3 C4 C9 C8 178.7(3)
C7 C8 C9 C4 -1.0(5)
C6 C7 C10 O1 0.6(5)
C8 C7 C10 O1 179.4(3)
C6 C7 C10 O2 -180.0(4)
C8 C7 C10 O2 -1.1(5)
N3 C12 C13 C18 -90.6(4)
N3 C12 C13 C14 93.2(4)
C18 C13 C14 C15 0.1(5)
C12 C13 C14 C15 176.2(3)
C13 C14 C15 C16 1.1(5)
C14 C15 C16 C17 -1.1(5)
C14 C15 C16 C19 -178.4(3)
C15 C16 C17 C18 -0.1(5)
C19 C16 C17 C18 177.3(3)
C14 C13 C18 C17 -1.3(5)
C12 C13 C18 C17 -177.5(3)
C16 C17 C18 C13 1.3(5)
C17 C16 C19 O3 -1.9(6)
C15 C16 C19 O3 175.5(4)
C17 C16 C19 O4 177.8(3)
C15 C16 C19 O4 -4.9(5)
N3 C1 N1 N2 -1.9(4)
N3 C1 N1 C3 179.8(3)
C4 C3 N1 C1 111.4(4)
C4 C3 N1 N2 -66.8(4)
N3 C2 N2 N1 -0.8(4)
C1 N1 N2 C2 1.7(4)
C3 N1 N2 C2 -179.8(3)
N1 C1 N3 C2 1.3(4)
N1 C1 N3 C12 175.9(3)
N2 C2 N3 C1 -0.3(4)
N2 C2 N3 C12 -175.2(3)
C13 C12 N3 C1 35.4(5)
C13 C12 N3 C2 -150.9(3)
O1 C10 O2 C11 -1.6(6)
C7 C10 O2 C11 178.9(3)
O3 C19 O4 C20 -0.9(5)
C16 C19 O4 C20 179.4(3)

loop_
_cod_related_entry_id
_cod_related_entry_database
_cod_related_entry_code
1 ChemSpider 30657704
